data_2241900
loop_
_publ_author_name
'Wardell, James L.'
'Jotani, Mukesh M.'
'Tiekink, Edward R. T.'

_publ_section_title
;
 Crystal structure and Hirshfeld surface analysis of
 2-{[2,8-bis(trifluoromethyl)quinolin-4-yl](hydroxy)methyl}piperidin-1-ium
 2-hydroxy-2-phenylacetate hemihydrate
;
_journal_coeditor_code HB7620
_journal_issue 11
_journal_name_full 'Acta Crystallographica Section E'
_journal_page_first 1618
_journal_page_last 1627
_journal_paper_doi 10.1107/S2056989016016492
_journal_volume 72
_journal_year 2016
_chemical_formula_iupac '2C17 H17 F6 N2 O +, 2C8 H7 O3 -, H2 O'
_chemical_formula_moiety '2(C17 H17 F6 N2 O +), 2(C8 H7 O3 -), H2 O'
_chemical_formula_sum 'C50 H50 F12 N4 O9'
_chemical_formula_weight 1078.95
_chemical_name_systematic
;
2-{[2,8-Bis(trifluoromethyl)quinolin-4-yl](hydroxy)methyl}piperidin-1-ium
2-hydroxy-2-phenylacetate hemihydrate
;
_space_group_crystal_system triclinic
_space_group_IT_number 2
_space_group_name_Hall '-P 1'
_space_group_name_H-M_alt 'P -1'
_symmetry_space_group_name_Hall '-P 1'
_symmetry_space_group_name_H-M 'P -1'
_atom_sites_solution_hydrogens mixed
_audit_creation_method SHELXL-2014/7
_cell_angle_alpha 85.926(2)
_cell_angle_beta 77.418(2)
_cell_angle_gamma 83.003(2)
_cell_formula_units_Z 2
_cell_length_a 9.5317(2)
_cell_length_b 15.8217(5)
_cell_length_c 16.2980(5)
_cell_measurement_reflns_used 36255
_cell_measurement_temperature 120(2)
_cell_measurement_theta_max 27.48
_cell_measurement_theta_min 2.91
_cell_volume 2378.46(12)
_computing_cell_refinement
;
DENZO (Otwinowski & Minor, 1997) and COLLECT (Hooft, 1998)
;
_computing_data_collection
;
COLLECT (Hooft, 1998)
;
_computing_data_reduction
;
DENZO (Otwinowski & Minor, 1997) and COLLECT (Hooft, 1998)
;
_computing_molecular_graphics
;
ORTEP-3 for Windows (Farrugia, 2012), <i>QMol</i> (Gans & Shalloway,
2001) and
DIAMOND (Brandenburg, 2006)
;
_computing_publication_material
;
publCIF (Westrip, 2010)
;
_computing_structure_refinement
;
<i>SHELXL2014/7</i> (Sheldrick, 2015)
;
_computing_structure_solution
;
SHELXS97 (Sheldrick, 2008)
;
_diffrn_ambient_temperature 120(2)
_diffrn_detector_area_resol_mean 9.091
_diffrn_measured_fraction_theta_full 0.995
_diffrn_measured_fraction_theta_max 0.995
_diffrn_measurement_device_type 'Bruker--Nonius Roper CCD camera on \k-goniostat'
_diffrn_measurement_method '\f & \w scans'
_diffrn_radiation_monochromator graphite
_diffrn_radiation_source 'Bruker--Nonius FR591 rotating anode'
_diffrn_radiation_type MoK\a
_diffrn_radiation_wavelength 0.71073
_diffrn_reflns_av_R_equivalents 0.0846
_diffrn_reflns_limit_h_max 12
_diffrn_reflns_limit_h_min -12
_diffrn_reflns_limit_k_max 20
_diffrn_reflns_limit_k_min -20
_diffrn_reflns_limit_l_max 21
_diffrn_reflns_limit_l_min -21
_diffrn_reflns_number 58243
_diffrn_reflns_theta_full 27.448
_diffrn_reflns_theta_max 27.448
_diffrn_reflns_theta_min 2.927
_exptl_absorpt_coefficient_mu 0.134
_exptl_absorpt_correction_T_max 0.7456
_exptl_absorpt_correction_T_min 0.6546
_exptl_absorpt_correction_type multi-scan
_exptl_absorpt_process_details
;
(SADABS; Sheldrick, 2007)
;
_exptl_crystal_colour colourless
_exptl_crystal_density_diffrn 1.507
_exptl_crystal_description slab
_exptl_crystal_F_000 1116
_exptl_crystal_size_max 0.44
_exptl_crystal_size_mid 0.22
_exptl_crystal_size_min 0.08
_refine_diff_density_max 1.747
_refine_diff_density_min -0.662
_refine_ls_extinction_method none
_refine_ls_goodness_of_fit_ref 1.017
_refine_ls_matrix_type full
_refine_ls_number_parameters 716
_refine_ls_number_reflns 10823
_refine_ls_number_restraints 28
_refine_ls_restrained_S_all 1.060
_refine_ls_R_factor_all 0.1274
_refine_ls_R_factor_gt 0.0770
_refine_ls_shift/su_max 0.001
_refine_ls_shift/su_mean 0.000
_refine_ls_structure_factor_coef Fsqd
_refine_ls_weighting_details 'w=1/[\s^2^(Fo^2^)+(0.0944P)^2^+3.7317P] where P=(Fo^2^+2Fc^2^)/3'
_refine_ls_weighting_scheme calc
_refine_ls_wR_factor_gt 0.1844
_refine_ls_wR_factor_ref 0.2141
_reflns_number_gt 6765
_reflns_number_total 10823
_reflns_threshold_expression 'I > 2\s(I)'
_cod_data_source_file hb7620sup1.cif
_cod_data_source_block I
_cod_database_code 2241900
_shelx_space_group_comment
;
The symmetry employed for this shelxl refinement is uniquely defined
by the following loop, which should always be used as a source of
symmetry information in preference to the above space-group names.
They are only intended as comments.
;
_shelx_estimated_absorpt_t_min 0.943
_shelx_estimated_absorpt_t_max 0.989

loop_
_space_group_symop_operation_xyz
'x, y, z'
'-x, -y, -z'

loop_
_atom_site_type_symbol
_atom_site_label
_atom_site_fract_x
_atom_site_fract_y
_atom_site_fract_z
_atom_site_U_iso_or_equiv
_atom_site_adp_type
_atom_site_calc_flag
_atom_site_occupancy
_atom_site_disorder_assembly
_atom_site_disorder_group
F F1 0.5340(2) 0.43419(13) 0.20495(13) 0.0349(5) Uani d 1 . .
F F2 0.6128(2) 0.42025(13) 0.07246(14) 0.0405(5) Uani d 1 . .
F F3 0.7404(2) 0.36447(13) 0.15967(17) 0.0471(6) Uani d 1 . .
F F4 1.1534(2) 0.43806(13) 0.05811(12) 0.0333(5) Uani d 1 . .
F F5 1.1147(2) 0.44735(13) 0.19238(12) 0.0330(5) Uani d 1 . .
F F6 1.3016(2) 0.49571(14) 0.11350(15) 0.0428(6) Uani d 1 . .
O O1 0.4545(2) 0.74208(14) 0.14151(15) 0.0252(5) Uani d 1 . .
H H1O 0.411(4) 0.7905(12) 0.153(3) 0.038 Uiso d 1 . .
N N1 0.8612(3) 0.50764(16) 0.13007(16) 0.0213(6) Uani d 1 . .
N N2 0.5620(3) 0.86797(17) 0.00056(17) 0.0227(6) Uani d 1 . .
H H1N 0.613(3) 0.897(2) 0.026(2) 0.027 Uiso d 1 . .
H H2N 0.4691(14) 0.877(2) 0.024(2) 0.027 Uiso d 1 . .
C C1 0.7209(3) 0.5153(2) 0.1360(2) 0.0226(7) Uani d 1 . .
C C2 0.6315(3) 0.5923(2) 0.1303(2) 0.0226(7) Uani d 1 . .
H H2 0.5300 0.5924 0.1366 0.027 Uiso calc 1 . .
C C3 0.6935(3) 0.66691(19) 0.11559(19) 0.0199(6) Uani d 1 . .
C C4 0.8463(3) 0.6635(2) 0.10880(19) 0.0200(6) Uani d 1 . .
C C5 0.9235(3) 0.7364(2) 0.0943(2) 0.0246(7) Uani d 1 . .
H H5 0.8731 0.7914 0.0882 0.030 Uiso calc 1 . .
C C6 1.0696(3) 0.7282(2) 0.0889(2) 0.0284(8) Uani d 1 . .
H H6 1.1195 0.7775 0.0791 0.034 Uiso calc 1 . .
C C7 1.1470(3) 0.6478(2) 0.0976(2) 0.0270(7) Uani d 1 . .
H H7 1.2484 0.6434 0.0939 0.032 Uiso calc 1 . .
C C8 1.0773(3) 0.5755(2) 0.1114(2) 0.0234(7) Uani d 1 . .
C C9 0.9251(3) 0.5821(2) 0.11715(19) 0.0199(6) Uani d 1 . .
C C10 0.6531(3) 0.4329(2) 0.1444(2) 0.0259(7) Uani d 1 . .
C C11 1.1601(3) 0.4896(2) 0.1193(2) 0.0270(7) Uani d 1 . .
C C12 0.6026(3) 0.75057(19) 0.10484(19) 0.0202(6) Uani d 1 . .
H H12 0.6359 0.7956 0.1338 0.024 Uiso calc 1 . .
C C13 0.6213(3) 0.7760(2) 0.0100(2) 0.0224(7) Uani d 1 . .
H H13 0.7272 0.7708 -0.0156 0.027 Uiso calc 1 . .
C C14 0.5876(4) 0.9001(2) -0.0895(2) 0.0298(8) Uani d 1 . .
H H14A 0.6929 0.8978 -0.1129 0.036 Uiso calc 1 . .
H H14B 0.5453 0.9602 -0.0930 0.036 Uiso calc 1 . .
C C15 0.5196(4) 0.8464(2) -0.1410(2) 0.0334(8) Uani d 1 . .
H H15A 0.5437 0.8657 -0.2010 0.040 Uiso calc 1 . .
H H15B 0.4131 0.8543 -0.1219 0.040 Uiso calc 1 . .
C C16 0.5736(4) 0.7526(2) -0.1317(2) 0.0319(8) Uani d 1 . .
H H16A 0.6780 0.7435 -0.1576 0.038 Uiso calc 1 . .
H H16B 0.5218 0.7186 -0.1618 0.038 Uiso calc 1 . .
C C17 0.5493(4) 0.7224(2) -0.0388(2) 0.0244(7) Uani d 1 . .
H H17A 0.4443 0.7264 -0.0143 0.029 Uiso calc 1 . .
H H17B 0.5894 0.6619 -0.0341 0.029 Uiso calc 1 . .
C C27 -0.1849(4) 0.6033(2) 0.6130(2) 0.0283(7) Uani d 0.775(3) A 1
F F7 -0.3173(3) 0.60957(19) 0.6595(3) 0.0600(10) Uani d 0.775(3) A 1
F F8 -0.1845(6) 0.6196(3) 0.5363(2) 0.0861(14) Uani d 0.775(3) A 1
F F9 -0.1283(4) 0.66770(18) 0.6386(3) 0.0642(11) Uani d 0.775(3) A 1
C C27' -0.1849(4) 0.6033(2) 0.6130(2) 0.0283(7) Uani d 0.225(3) A 2
F F7' -0.2815(11) 0.5956(7) 0.5611(10) 0.0600(10) Uani d 0.225(3) A 2
F F8' -0.237(3) 0.6462(11) 0.6684(8) 0.0861(14) Uani d 0.225(3) A 2
F F9' -0.1069(12) 0.6560(7) 0.5570(12) 0.0642(11) Uani d 0.225(3) A 2
F F10 0.3229(2) 0.55590(14) 0.53309(14) 0.0421(5) Uani d 1 . .
F F11 0.4729(2) 0.51710(15) 0.61302(17) 0.0474(6) Uani d 1 . .
F F12 0.2720(2) 0.59052(14) 0.66265(15) 0.0430(6) Uani d 1 . .
O O2 -0.3279(2) 0.30526(14) 0.69410(15) 0.0257(5) Uani d 1 . .
H H2O -0.367(4) 0.298(3) 0.7449(9) 0.039 Uiso d 1 . .
N N3 0.0360(3) 0.52001(16) 0.62328(17) 0.0226(6) Uani d 1 . .
N N4 -0.1684(3) 0.14436(18) 0.63121(19) 0.0284(6) Uani d 1 . .
H H3N -0.2635(12) 0.149(2) 0.643(2) 0.034 Uiso d 1 . .
H H4N -0.145(4) 0.125(2) 0.6788(14) 0.034 Uiso d 1 . .
C C18 -0.1027(3) 0.5187(2) 0.6291(2) 0.0225(7) Uani d 1 . .
C C19 -0.1772(3) 0.4453(2) 0.6498(2) 0.0233(7) Uani d 1 . .
H H19 -0.2781 0.4488 0.6521 0.028 Uiso calc 1 . .
C C20 -0.1013(3) 0.3697(2) 0.66638(19) 0.0211(6) Uani d 1 . .
C C21 0.0496(3) 0.3677(2) 0.66514(19) 0.0214(6) Uani d 1 . .
C C22 0.1391(3) 0.2939(2) 0.6849(2) 0.0250(7) Uani d 1 . .
H H22 0.0981 0.2421 0.7024 0.030 Uiso calc 1 . .
C C23 0.2832(4) 0.2969(2) 0.6789(2) 0.0300(8) Uani d 1 . .
H H23 0.3417 0.2468 0.6916 0.036 Uiso calc 1 . .
C C24 0.3472(4) 0.3729(2) 0.6542(2) 0.0294(8) Uani d 1 . .
H H24 0.4482 0.3733 0.6496 0.035 Uiso calc 1 . .
C C25 0.2650(3) 0.4457(2) 0.6367(2) 0.0250(7) Uani d 1 . .
C C26 0.1131(3) 0.4453(2) 0.64167(19) 0.0221(7) Uani d 1 . .
C C28 0.3315(4) 0.5276(2) 0.6113(2) 0.0323(8) Uani d 1 . .
C C29 -0.1749(3) 0.2881(2) 0.6832(2) 0.0219(7) Uani d 1 . .
H H29 -0.1506 0.2569 0.7348 0.026 Uiso calc 1 . .
C C30 -0.1209(4) 0.2313(2) 0.6072(2) 0.0240(7) Uani d 1 . .
H H30 -0.0128 0.2254 0.5944 0.029 Uiso calc 1 . .
C C31 -0.1103(4) 0.0833(2) 0.5618(2) 0.0334(8) Uani d 1 . .
H H31A -0.1445 0.0269 0.5795 0.040 Uiso calc 1 . .
H H31B -0.0033 0.0762 0.5505 0.040 Uiso calc 1 . .
C C32 -0.1608(4) 0.1170(2) 0.4828(2) 0.0365(9) Uani d 1 . .
H H32A -0.2675 0.1202 0.4931 0.044 Uiso calc 1 . .
H H32B -0.1198 0.0776 0.4370 0.044 Uiso calc 1 . .
C C33 -0.1134(4) 0.2050(2) 0.4565(2) 0.0361(8) Uani d 1 . .
H H33A -0.1507 0.2273 0.4061 0.043 Uiso calc 1 . .
H H33B -0.0065 0.2010 0.4417 0.043 Uiso calc 1 . .
C C34 -0.1709(4) 0.2659(2) 0.5282(2) 0.0290(7) Uani d 1 . .
H H34A -0.1360 0.3223 0.5112 0.035 Uiso calc 1 . .
H H34B -0.2779 0.2736 0.5396 0.035 Uiso calc 1 . .
O O3 0.2669(2) -0.08127(14) 0.05126(15) 0.0292(5) Uani d 1 . .
O O4 0.2997(2) -0.11430(15) 0.18177(15) 0.0288(5) Uani d 1 . .
O O5 0.0214(2) -0.09990(15) 0.24340(17) 0.0325(6) Uani d 1 . .
H H5O -0.0664(17) -0.086(3) 0.266(3) 0.049 Uiso d 1 . .
C C35 0.2226(3) -0.08536(19) 0.1300(2) 0.0243(7) Uani d 1 . .
C C36 0.0645(3) -0.0537(2) 0.1657(2) 0.0263(7) Uani d 1 . .
H H36 0.0043 -0.0663 0.1259 0.032 Uiso calc 1 . .
C C37 0.0458(3) 0.0421(2) 0.1772(2) 0.0252(7) Uani d 1 . .
C C38 -0.0215(4) 0.0980(2) 0.1242(2) 0.0341(8) Uani d 1 . .
H H38 -0.0560 0.0764 0.0803 0.041 Uiso calc 1 . .
C C39 -0.0386(4) 0.1858(2) 0.1353(3) 0.0428(10) Uani d 1 . .
H H39 -0.0853 0.2236 0.0992 0.051 Uiso calc 1 . .
C C40 0.0119(4) 0.2175(2) 0.1985(3) 0.0445(10) Uani d 1 . .
H H40 -0.0003 0.2771 0.2062 0.053 Uiso calc 1 . .
C C41 0.0805(4) 0.1622(2) 0.2506(2) 0.0397(9) Uani d 1 . .
H H41 0.1165 0.1841 0.2938 0.048 Uiso calc 1 . .
C C42 0.0972(4) 0.0748(2) 0.2405(2) 0.0316(8) Uani d 1 . .
H H42 0.1439 0.0374 0.2769 0.038 Uiso calc 1 . .
O O6 0.7671(3) -0.0687(2) 0.3359(2) 0.0662(10) Uani d 1 . .
O O7 0.6636(4) -0.0738(2) 0.2270(2) 0.0719(10) Uani d 1 . .
O O8 0.3996(4) -0.0457(2) 0.3191(2) 0.0648(9) Uani d 1 . .
H H8O 0.457(6) -0.079(3) 0.284(3) 0.097 Uiso d 1 . .
C C43 0.6642(5) -0.0604(3) 0.3013(3) 0.0423(10) Uani d 1 . .
C C44 0.5166(4) -0.0306(3) 0.3535(3) 0.0456(10) Uani d 1 . .
H H44 0.5071 -0.0645 0.4082 0.055 Uiso calc 1 . .
C C45 0.5065(4) 0.0622(3) 0.3748(3) 0.0425(10) Uani d 1 . .
C C46 0.6000(5) 0.1182(3) 0.3294(3) 0.0514(11) Uani d 1 . .
H H46 0.6741 0.0987 0.2835 0.062 Uiso calc 1 . .
C C47 0.5851(7) 0.2031(3) 0.3511(4) 0.0690(17) Uani d 1 . .
H H47 0.6472 0.2416 0.3190 0.083 Uiso calc 1 . .
C C48 0.4812(8) 0.2309(4) 0.4184(5) 0.084(2) Uani d 1 . .
H H48 0.4731 0.2883 0.4341 0.100 Uiso calc 1 . .
C C49 0.3880(6) 0.1760(4) 0.4637(4) 0.0741(17) Uani d 1 . .
H H49 0.3150 0.1959 0.5099 0.089 Uiso calc 1 . .
C C50 0.4008(5) 0.0919(3) 0.4419(3) 0.0563(12) Uani d 1 . .
H H50 0.3363 0.0543 0.4734 0.068 Uiso calc 1 . .
O O1W 0.7552(3) -0.05535(16) 0.06281(17) 0.0358(6) Uani d 1 . .
H H1W 0.724(5) -0.046(3) 0.1140(10) 0.054 Uiso d 1 . .
H H2W 0.765(5) -0.0084(15) 0.036(3) 0.054 Uiso d 1 . .

loop_
_atom_site_aniso_label
_atom_site_aniso_U_11
_atom_site_aniso_U_22
_atom_site_aniso_U_33
_atom_site_aniso_U_12
_atom_site_aniso_U_13
_atom_site_aniso_U_23
F1 0.0299(11) 0.0308(11) 0.0418(12) -0.0101(9) 0.0000(9) 0.0023(9)
F2 0.0481(13) 0.0358(12) 0.0431(13) -0.0184(10) -0.0114(10) -0.0089(10)
F3 0.0349(12) 0.0177(10) 0.0901(19) -0.0017(9) -0.0193(12) 0.0064(11)
F4 0.0330(11) 0.0343(11) 0.0306(11) 0.0092(9) -0.0070(8) -0.0091(9)
F5 0.0359(11) 0.0346(11) 0.0286(11) 0.0022(9) -0.0117(9) 0.0023(9)
F6 0.0195(10) 0.0433(13) 0.0660(16) 0.0022(9) -0.0144(10) 0.0020(11)
O1 0.0188(11) 0.0223(12) 0.0300(13) 0.0021(9) 0.0014(9) 0.0013(10)
N1 0.0213(13) 0.0202(14) 0.0229(14) -0.0019(10) -0.0061(10) -0.0008(11)
N2 0.0250(14) 0.0178(14) 0.0267(15) -0.0040(11) -0.0076(11) -0.0001(11)
C1 0.0222(16) 0.0225(17) 0.0230(16) -0.0036(13) -0.0039(12) -0.0021(13)
C2 0.0197(15) 0.0212(16) 0.0266(17) 0.0002(12) -0.0050(13) -0.0022(13)
C3 0.0186(15) 0.0209(16) 0.0202(16) -0.0012(12) -0.0038(12) -0.0033(12)
C4 0.0187(15) 0.0214(16) 0.0194(15) -0.0019(12) -0.0023(12) -0.0029(12)
C5 0.0277(17) 0.0200(16) 0.0262(17) -0.0045(13) -0.0045(13) -0.0023(13)
C6 0.0245(17) 0.0313(19) 0.0319(19) -0.0118(14) -0.0049(14) -0.0066(15)
C7 0.0190(15) 0.035(2) 0.0278(18) -0.0056(14) -0.0038(13) -0.0053(15)
C8 0.0218(16) 0.0284(18) 0.0211(16) -0.0027(13) -0.0065(12) -0.0022(13)
C9 0.0199(15) 0.0233(16) 0.0161(15) -0.0016(12) -0.0031(12) -0.0029(12)
C10 0.0230(16) 0.0212(17) 0.0338(19) -0.0023(13) -0.0070(14) -0.0001(14)
C11 0.0208(16) 0.0335(19) 0.0271(18) -0.0010(14) -0.0068(13) -0.0019(15)
C12 0.0175(14) 0.0207(16) 0.0219(16) -0.0033(12) -0.0027(12) -0.0005(12)
C13 0.0199(15) 0.0209(16) 0.0252(17) -0.0034(12) -0.0017(12) -0.0005(13)
C14 0.041(2) 0.0250(18) 0.0252(18) -0.0101(15) -0.0086(15) 0.0036(14)
C15 0.047(2) 0.033(2) 0.0247(18) -0.0154(17) -0.0143(16) 0.0057(15)
C16 0.041(2) 0.0301(19) 0.0276(19) -0.0142(16) -0.0084(15) -0.0028(15)
C17 0.0282(17) 0.0196(16) 0.0269(17) -0.0062(13) -0.0072(13) -0.0015(13)
C27 0.0230(17) 0.0257(18) 0.036(2) -0.0056(14) -0.0062(14) 0.0033(15)
F7 0.0242(14) 0.0260(15) 0.114(3) 0.0047(12) 0.0081(16) 0.0197(17)
F8 0.151(3) 0.062(2) 0.0317(17) 0.062(2) -0.0295(19) -0.0083(15)
F9 0.0495(19) 0.0212(15) 0.131(3) -0.0028(13) -0.038(2) -0.0085(18)
C27' 0.0230(17) 0.0257(18) 0.036(2) -0.0056(14) -0.0062(14) 0.0033(15)
F7' 0.0242(14) 0.0260(15) 0.114(3) 0.0047(12) 0.0081(16) 0.0197(17)
F8' 0.151(3) 0.062(2) 0.0317(17) 0.062(2) -0.0295(19) -0.0083(15)
F9' 0.0495(19) 0.0212(15) 0.131(3) -0.0028(13) -0.038(2) -0.0085(18)
F10 0.0356(12) 0.0451(13) 0.0443(14) -0.0130(10) -0.0058(10) 0.0135(10)
F11 0.0226(11) 0.0484(14) 0.0739(17) -0.0110(10) -0.0136(10) 0.0023(12)
F12 0.0383(12) 0.0349(12) 0.0593(15) -0.0106(10) -0.0116(11) -0.0113(11)
O2 0.0208(11) 0.0266(12) 0.0277(13) -0.0041(9) -0.0007(9) 0.0018(10)
N3 0.0234(14) 0.0209(14) 0.0238(14) -0.0029(11) -0.0055(11) -0.0011(11)
N4 0.0378(16) 0.0196(14) 0.0285(16) -0.0053(12) -0.0080(13) 0.0004(12)
C18 0.0217(16) 0.0216(16) 0.0240(17) -0.0039(12) -0.0040(12) -0.0003(13)
C19 0.0189(15) 0.0240(17) 0.0271(17) -0.0034(12) -0.0045(13) -0.0012(13)
C20 0.0222(15) 0.0240(17) 0.0163(15) -0.0026(13) -0.0020(12) -0.0026(12)
C21 0.0240(16) 0.0230(16) 0.0182(15) -0.0026(13) -0.0066(12) -0.0018(12)
C22 0.0285(17) 0.0237(17) 0.0240(17) -0.0023(13) -0.0085(13) -0.0002(13)
C23 0.0299(18) 0.0295(19) 0.0312(19) 0.0049(14) -0.0117(14) -0.0018(15)
C24 0.0211(16) 0.038(2) 0.0306(19) -0.0016(14) -0.0094(14) -0.0044(15)
C25 0.0237(16) 0.0316(19) 0.0212(17) -0.0051(14) -0.0071(13) -0.0004(14)
C26 0.0249(16) 0.0240(17) 0.0173(15) -0.0012(13) -0.0050(12) -0.0015(12)
C28 0.0213(17) 0.034(2) 0.042(2) -0.0063(14) -0.0068(15) -0.0006(17)
C29 0.0231(16) 0.0200(16) 0.0213(16) -0.0032(12) -0.0030(12) 0.0036(12)
C30 0.0283(17) 0.0189(16) 0.0249(17) -0.0047(13) -0.0049(13) 0.0006(13)
C31 0.042(2) 0.0251(18) 0.0308(19) 0.0014(15) -0.0039(15) -0.0075(15)
C32 0.047(2) 0.030(2) 0.034(2) 0.0004(16) -0.0114(17) -0.0107(16)
C33 0.044(2) 0.036(2) 0.0285(19) -0.0013(16) -0.0079(16) -0.0050(16)
C34 0.0361(19) 0.0257(18) 0.0255(18) -0.0032(14) -0.0077(14) -0.0001(14)
O3 0.0315(13) 0.0247(12) 0.0308(14) -0.0021(10) -0.0069(10) 0.0028(10)
O4 0.0257(12) 0.0280(13) 0.0330(13) 0.0040(10) -0.0095(10) -0.0049(10)
O5 0.0215(12) 0.0269(13) 0.0456(16) -0.0025(10) -0.0025(11) 0.0091(11)
C35 0.0263(16) 0.0141(15) 0.0335(19) -0.0024(12) -0.0083(14) -0.0022(13)
C36 0.0248(16) 0.0188(16) 0.038(2) -0.0027(13) -0.0124(14) 0.0023(14)
C37 0.0234(16) 0.0196(16) 0.0301(18) 0.0002(13) -0.0018(13) 0.0003(13)
C38 0.0279(18) 0.032(2) 0.041(2) 0.0010(15) -0.0078(15) 0.0016(16)
C39 0.040(2) 0.027(2) 0.053(3) 0.0091(16) -0.0018(19) 0.0087(18)
C40 0.049(2) 0.0221(19) 0.052(3) -0.0011(17) 0.012(2) -0.0086(18)
C41 0.054(2) 0.033(2) 0.028(2) -0.0122(18) 0.0069(17) -0.0067(16)
C42 0.0360(19) 0.0283(19) 0.0287(19) -0.0069(15) -0.0022(15) 0.0026(15)
O6 0.0442(18) 0.078(2) 0.074(2) 0.0105(17) -0.0107(17) -0.0176(19)
O7 0.097(3) 0.065(2) 0.044(2) -0.008(2) 0.0053(18) -0.0053(17)
O8 0.051(2) 0.077(3) 0.071(2) -0.0123(17) -0.0144(17) -0.0224(19)
C43 0.047(2) 0.040(2) 0.039(2) -0.0109(18) 0.0011(19) -0.0085(18)
C44 0.032(2) 0.040(2) 0.067(3) -0.0051(17) -0.0116(19) -0.007(2)
C45 0.042(2) 0.038(2) 0.053(3) 0.0002(18) -0.0236(19) -0.0052(19)
C46 0.064(3) 0.045(3) 0.057(3) -0.015(2) -0.038(2) 0.006(2)
C47 0.102(4) 0.032(2) 0.097(4) -0.018(3) -0.075(4) 0.014(3)
C48 0.099(5) 0.045(3) 0.128(6) 0.024(3) -0.082(5) -0.025(4)
C49 0.068(3) 0.067(4) 0.097(5) 0.028(3) -0.051(3) -0.033(3)
C50 0.052(3) 0.057(3) 0.063(3) 0.008(2) -0.023(2) -0.012(2)
O1W 0.0501(16) 0.0289(14) 0.0337(14) -0.0130(12) -0.0174(13) 0.0048(11)

loop_
_atom_type_symbol
_atom_type_description
_atom_type_scat_dispersion_real
_atom_type_scat_dispersion_imag
_atom_type_scat_source
C C 0.0030 0.0020 'International Tables Vol C Tables 4.2.6.8 and 6.1.1.4'
H H 0.0000 0.0000 'International Tables Vol C Tables 4.2.6.8 and 6.1.1.4'
F F 0.0170 0.0100 'International Tables Vol C Tables 4.2.6.8 and 6.1.1.4'
N N 0.0060 0.0030 'International Tables Vol C Tables 4.2.6.8 and 6.1.1.4'
O O 0.0110 0.0060 'International Tables Vol C Tables 4.2.6.8 and 6.1.1.4'

loop_
_geom_angle_atom_site_label_1
_geom_angle_atom_site_label_2
_geom_angle_atom_site_label_3
_geom_angle
C12 O1 H1O 109(3)
C1 N1 C9 116.1(3)
C14 N2 C13 112.2(3)
C14 N2 H1N 107(2)
C13 N2 H1N 105(2)
C14 N2 H2N 110(2)
C13 N2 H2N 113(2)
H1N N2 H2N 110(3)
N1 C1 C2 125.9(3)
N1 C1 C10 115.8(3)
C2 C1 C10 118.2(3)
C3 C2 C1 118.7(3)
C3 C2 H2 120.6
C1 C2 H2 120.6
C2 C3 C4 118.4(3)
C2 C3 C12 120.4(3)
C4 C3 C12 121.1(3)
C5 C4 C9 118.3(3)
C5 C4 C3 123.9(3)
C9 C4 C3 117.8(3)
C6 C5 C4 120.5(3)
C6 C5 H5 119.7
C4 C5 H5 119.7
C5 C6 C7 121.0(3)
C5 C6 H6 119.5
C7 C6 H6 119.5
C8 C7 C6 120.6(3)
C8 C7 H7 119.7
C6 C7 H7 119.7
C7 C8 C9 119.7(3)
C7 C8 C11 120.6(3)
C9 C8 C11 119.6(3)
N1 C9 C4 122.9(3)
N1 C9 C8 117.2(3)
C4 C9 C8 119.8(3)
F3 C10 F1 107.4(3)
F3 C10 F2 106.7(3)
F1 C10 F2 106.5(3)
F3 C10 C1 114.1(3)
F1 C10 C1 112.1(3)
F2 C10 C1 109.7(3)
F5 C11 F6 106.2(3)
F5 C11 F4 106.5(3)
F6 C11 F4 106.0(3)
F5 C11 C8 113.5(3)
F6 C11 C8 111.4(3)
F4 C11 C8 112.7(3)
O1 C12 C3 109.7(2)
O1 C12 C13 110.5(2)
C3 C12 C13 109.2(2)
O1 C12 H12 109.1
C3 C12 H12 109.1
C13 C12 H12 109.1
N2 C13 C17 108.9(3)
N2 C13 C12 108.7(2)
C17 C13 C12 114.8(3)
N2 C13 H13 108.1
C17 C13 H13 108.1
C12 C13 H13 108.1
N2 C14 C15 110.5(3)
N2 C14 H14A 109.6
C15 C14 H14A 109.6
N2 C14 H14B 109.6
C15 C14 H14B 109.6
H14A C14 H14B 108.1
C14 C15 C16 111.0(3)
C14 C15 H15A 109.4
C16 C15 H15A 109.4
C14 C15 H15B 109.4
C16 C15 H15B 109.4
H15A C15 H15B 108.0
C15 C16 C17 110.8(3)
C15 C16 H16A 109.5
C17 C16 H16A 109.5
C15 C16 H16B 109.5
C17 C16 H16B 109.5
H16A C16 H16B 108.1
C13 C17 C16 110.9(3)
C13 C17 H17A 109.5
C16 C17 H17A 109.5
C13 C17 H17B 109.5
C16 C17 H17B 109.5
H17A C17 H17B 108.1
F8 C27 F7 111.8(4)
F8 C27 F9 106.1(4)
F7 C27 F9 102.5(3)
F8 C27 C18 112.8(3)
F7 C27 C18 111.3(3)
F9 C27 C18 111.6(3)
F8' C27' F7' 111.8(12)
F8' C27' F9' 103.4(13)
F7' C27' F9' 93.5(8)
F8' C27' C18 119.8(7)
F7' C27' C18 111.2(5)
F9' C27' C18 113.9(5)
C29 O2 H2O 110(3)
C18 N3 C26 117.0(3)
C30 N4 C31 111.8(3)
C30 N4 H3N 109(3)
C31 N4 H3N 110(3)
C30 N4 H4N 111(3)
C31 N4 H4N 112(3)
H3N N4 H4N 103(4)
N3 C18 C19 125.1(3)
N3 C18 C27' 115.2(3)
C19 C18 C27' 119.7(3)
N3 C18 C27 115.2(3)
C19 C18 C27 119.7(3)
C20 C19 C18 118.7(3)
C20 C19 H19 120.6
C18 C19 H19 120.6
C19 C20 C21 119.0(3)
C19 C20 C29 120.5(3)
C21 C20 C29 120.5(3)
C22 C21 C26 118.5(3)
C22 C21 C20 124.4(3)
C26 C21 C20 117.0(3)
C23 C22 C21 120.5(3)
C23 C22 H22 119.8
C21 C22 H22 119.8
C22 C23 C24 121.3(3)
C22 C23 H23 119.3
C24 C23 H23 119.3
C25 C24 C23 120.3(3)
C25 C24 H24 119.8
C23 C24 H24 119.8
C24 C25 C26 120.3(3)
C24 C25 C28 120.9(3)
C26 C25 C28 118.8(3)
N3 C26 C21 123.1(3)
N3 C26 C25 117.9(3)
C21 C26 C25 119.1(3)
F10 C28 F12 107.4(3)
F10 C28 F11 106.3(3)
F12 C28 F11 106.0(3)
F10 C28 C25 112.8(3)
F12 C28 C25 113.0(3)
F11 C28 C25 110.8(3)
O2 C29 C20 111.6(3)
O2 C29 C30 107.5(3)
C20 C29 C30 109.1(2)
O2 C29 H29 109.5
C20 C29 H29 109.5
C30 C29 H29 109.5
N4 C30 C34 109.7(3)
N4 C30 C29 108.8(3)
C34 C30 C29 114.4(3)
N4 C30 H30 107.9
C34 C30 H30 107.9
C29 C30 H30 107.9
N4 C31 C32 109.9(3)
N4 C31 H31A 109.7
C32 C31 H31A 109.7
N4 C31 H31B 109.7
C32 C31 H31B 109.7
H31A C31 H31B 108.2
C31 C32 C33 110.4(3)
C31 C32 H32A 109.6
C33 C32 H32A 109.6
C31 C32 H32B 109.6
C33 C32 H32B 109.6
H32A C32 H32B 108.1
C32 C33 C34 110.2(3)
C32 C33 H33A 109.6
C34 C33 H33A 109.6
C32 C33 H33B 109.6
C34 C33 H33B 109.6
H33A C33 H33B 108.1
C30 C34 C33 110.7(3)
C30 C34 H34A 109.5
C33 C34 H34A 109.5
C30 C34 H34B 109.5
C33 C34 H34B 109.5
H34A C34 H34B 108.1
C36 O5 H5O 112(3)
O3 C35 O4 124.5(3)
O3 C35 C36 118.0(3)
O4 C35 C36 117.5(3)
O5 C36 C37 111.6(3)
O5 C36 C35 107.3(3)
C37 C36 C35 111.0(3)
O5 C36 H36 109.0
C37 C36 H36 109.0
C35 C36 H36 109.0
C42 C37 C38 119.1(3)
C42 C37 C36 120.3(3)
C38 C37 C36 120.6(3)
C37 C38 C39 120.3(4)
C37 C38 H38 119.9
C39 C38 H38 119.9
C40 C39 C38 120.2(4)
C40 C39 H39 119.9
C38 C39 H39 119.9
C39 C40 C41 119.7(4)
C39 C40 H40 120.2
C41 C40 H40 120.2
C40 C41 C42 120.6(4)
C40 C41 H41 119.7
C42 C41 H41 119.7
C41 C42 C37 120.2(4)
C41 C42 H42 119.9
C37 C42 H42 119.9
C44 O8 H8O 90(4)
O6 C43 O7 128.3(4)
O6 C43 C44 117.7(4)
O7 C43 C44 114.0(4)
O8 C44 C43 114.6(4)
O8 C44 C45 111.2(3)
C43 C44 C45 111.4(3)
O8 C44 H44 106.3
C43 C44 H44 106.3
C45 C44 H44 106.3
C50 C45 C46 118.9(4)
C50 C45 C44 118.7(4)
C46 C45 C44 122.4(4)
C45 C46 C47 120.1(5)
C45 C46 H46 119.9
C47 C46 H46 119.9
C48 C47 C46 120.1(6)
C48 C47 H47 120.0
C46 C47 H47 120.0
C47 C48 C49 120.3(5)
C47 C48 H48 119.9
C49 C48 H48 119.9
C48 C49 C50 120.1(6)
C48 C49 H49 120.0
C50 C49 H49 120.0
C45 C50 C49 120.6(5)
C45 C50 H50 119.7
C49 C50 H50 119.7
H1W O1W H2W 109(5)

loop_
_geom_bond_atom_site_label_1
_geom_bond_atom_site_label_2
_geom_bond_distance
F1 C10 1.332(4)
F2 C10 1.345(4)
F3 C10 1.326(4)
F4 C11 1.348(4)
F5 C11 1.336(4)
F6 C11 1.347(4)
O1 C12 1.426(4)
O1 H1O 0.839(10)
N1 C1 1.311(4)
N1 C9 1.373(4)
N2 C14 1.497(4)
N2 C13 1.505(4)
N2 H1N 0.881(10)
N2 H2N 0.883(10)
C1 C2 1.409(4)
C1 C10 1.510(4)
C2 C3 1.367(4)
C2 H2 0.9500
C3 C4 1.431(4)
C3 C12 1.513(4)
C4 C5 1.422(4)
C4 C9 1.422(4)
C5 C6 1.367(5)
C5 H5 0.9500
C6 C7 1.405(5)
C6 H6 0.9500
C7 C8 1.372(5)
C7 H7 0.9500
C8 C9 1.425(4)
C8 C11 1.499(5)
C12 C13 1.547(4)
C12 H12 1.0000
C13 C17 1.516(4)
C13 H13 1.0000
C14 C15 1.523(5)
C14 H14A 0.9900
C14 H14B 0.9900
C15 C16 1.519(5)
C15 H15A 0.9900
C15 H15B 0.9900
C16 C17 1.532(5)
C16 H16A 0.9900
C16 H16B 0.9900
C17 H17A 0.9900
C17 H17B 0.9900
C27 F8 1.259(5)
C27 F7 1.319(4)
C27 F9 1.340(5)
C27 C18 1.503(5)
C27' F8' 1.153(13)
C27' F7' 1.399(15)
C27' F9' 1.352(14)
C27' C18 1.503(5)
F10 C28 1.337(4)
F11 C28 1.343(4)
F12 C28 1.337(4)
O2 C29 1.424(4)
O2 H2O 0.835(10)
N3 C18 1.308(4)
N3 C26 1.364(4)
N4 C30 1.500(4)
N4 C31 1.507(4)
N4 H3N 0.880(10)
N4 H4N 0.877(10)
C18 C19 1.416(4)
C19 C20 1.362(5)
C19 H19 0.9500
C20 C21 1.430(4)
C20 C29 1.525(4)
C21 C22 1.420(5)
C21 C26 1.427(4)
C22 C23 1.362(5)
C22 H22 0.9500
C23 C24 1.407(5)
C23 H23 0.9500
C24 C25 1.362(5)
C24 H24 0.9500
C25 C26 1.433(4)
C25 C28 1.503(5)
C29 C30 1.541(4)
C29 H29 1.0000
C30 C34 1.513(5)
C30 H30 1.0000
C31 C32 1.511(5)
C31 H31A 0.9900
C31 H31B 0.9900
C32 C33 1.519(5)
C32 H32A 0.9900
C32 H32B 0.9900
C33 C34 1.533(5)
C33 H33A 0.9900
C33 H33B 0.9900
C34 H34A 0.9900
C34 H34B 0.9900
O3 C35 1.260(4)
O4 C35 1.263(4)
O5 C36 1.422(4)
O5 H5O 0.845(10)
C35 C36 1.528(5)
C36 C37 1.524(4)
C36 H36 1.0000
C37 C42 1.389(5)
C37 C38 1.391(5)
C38 C39 1.399(5)
C38 H38 0.9500
C39 C40 1.375(6)
C39 H39 0.9500
C40 C41 1.384(6)
C40 H40 0.9500
C41 C42 1.389(5)
C41 H41 0.9500
C42 H42 0.9500
O6 C43 1.223(5)
O7 C43 1.246(5)
O8 C44 1.404(5)
O8 H8O 0.861(10)
C43 C44 1.517(6)
C44 C45 1.519(6)
C44 H44 1.0000
C45 C50 1.382(6)
C45 C46 1.394(6)
C46 C47 1.395(7)
C46 H46 0.9500
C47 C48 1.367(9)
C47 H47 0.9500
C48 C49 1.377(9)
C48 H48 0.9500
C49 C50 1.387(7)
C49 H49 0.9500
C50 H50 0.9500
O1W H1W 0.840(10)
O1W H2W 0.841(10)

loop_
_geom_hbond_atom_site_label_D
_geom_hbond_atom_site_label_H
_geom_hbond_atom_site_label_A
_geom_hbond_site_symmetry_A
_geom_hbond_distance_DH
_geom_hbond_distance_HA
_geom_hbond_distance_DA
_geom_hbond_angle_DHA
O8 H8O O7 . 0.86(5) 2.00(6) 2.638(5) 131(5)
O1 H1O O4 1_565 0.84(2) 1.76(3) 2.597(3) 173(4)
O2 H2O O1 2_566 0.837(17) 1.95(2) 2.779(3) 169(5)
N2 H1N O1W 1_565 0.89(3) 1.85(3) 2.725(4) 167(3)
N2 H2N O3 1_565 0.88(2) 1.925(19) 2.788(4) 165(3)
N4 H3N O8 2_556 0.880(16) 2.18(3) 2.798(5) 127(3)
N4 H4N O4 2_556 0.88(3) 2.43(3) 3.059(4) 129(3)
N4 H4N O5 2_556 0.88(3) 1.90(3) 2.727(4) 156(3)
O5 H5O O6 1_455 0.85(3) 1.74(3) 2.572(4) 165(5)
O1W H1W O7 . 0.84(2) 1.84(2) 2.635(4) 156(5)
O1W H2W O3 2_655 0.84(3) 1.98(4) 2.768(3) 156(5)
C5 H5 O1W 1_565 0.95 2.59 3.539(4) 175
C14 H14A Cg1 2_665 0.99 2.66 3.642(4) 171
C11 F4 Cg2 2_765 1.348(4) 2.929(2) 4.118(3) 146.16(18)
C11 F5 Cg3 2_666 1.336(4) 3.148(2) 3.931(3) 116.56(18)
C27 F8 Cg4 2_566 1.259(5) 3.230(4) 4.474(3) 170.4(3)

loop_
_geom_torsion_atom_site_label_1
_geom_torsion_atom_site_label_2
_geom_torsion_atom_site_label_3
_geom_torsion_atom_site_label_4
_geom_torsion
C9 N1 C1 C2 0.1(5)
C9 N1 C1 C10 176.0(3)
N1 C1 C2 C3 1.4(5)
C10 C1 C2 C3 -174.5(3)
C1 C2 C3 C4 -1.6(5)
C1 C2 C3 C12 177.1(3)
C2 C3 C4 C5 -179.5(3)
C12 C3 C4 C5 1.9(5)
C2 C3 C4 C9 0.5(4)
C12 C3 C4 C9 -178.1(3)
C9 C4 C5 C6 -0.3(5)
C3 C4 C5 C6 179.7(3)
C4 C5 C6 C7 0.0(5)
C5 C6 C7 C8 0.3(5)
C6 C7 C8 C9 -0.2(5)
C6 C7 C8 C11 179.0(3)
C1 N1 C9 C4 -1.3(4)
C1 N1 C9 C8 179.3(3)
C5 C4 C9 N1 -179.0(3)
C3 C4 C9 N1 1.0(4)
C5 C4 C9 C8 0.4(4)
C3 C4 C9 C8 -179.6(3)
C7 C8 C9 N1 179.3(3)
C11 C8 C9 N1 0.1(4)
C7 C8 C9 C4 -0.2(5)
C11 C8 C9 C4 -179.3(3)
N1 C1 C10 F3 11.5(4)
C2 C1 C10 F3 -172.2(3)
N1 C1 C10 F1 133.8(3)
C2 C1 C10 F1 -49.9(4)
N1 C1 C10 F2 -108.1(3)
C2 C1 C10 F2 68.2(4)
C7 C8 C11 F5 121.6(3)
C9 C8 C11 F5 -59.2(4)
C7 C8 C11 F6 1.8(4)
C9 C8 C11 F6 -179.1(3)
C7 C8 C11 F4 -117.2(3)
C9 C8 C11 F4 62.0(4)
C2 C3 C12 O1 20.9(4)
C4 C3 C12 O1 -160.5(3)
C2 C3 C12 C13 -100.4(3)
C4 C3 C12 C13 78.2(3)
C14 N2 C13 C17 -59.3(3)
C14 N2 C13 C12 175.0(2)
O1 C12 C13 N2 73.3(3)
C3 C12 C13 N2 -166.0(2)
O1 C12 C13 C17 -48.9(3)
C3 C12 C13 C17 71.8(3)
C13 N2 C14 C15 58.0(4)
N2 C14 C15 C16 -54.9(4)
C14 C15 C16 C17 54.4(4)
N2 C13 C17 C16 57.8(3)
C12 C13 C17 C16 179.8(3)
C15 C16 C17 C13 -56.4(4)
C26 N3 C18 C19 -2.4(5)
C26 N3 C18 C27' 176.7(3)
C26 N3 C18 C27 176.7(3)
F8' C27' C18 N3 -91.4(16)
F7' C27' C18 N3 135.7(6)
F9' C27' C18 N3 31.7(8)
F8' C27' C18 C19 87.8(16)
F7' C27' C18 C19 -45.1(7)
F9' C27' C18 C19 -149.1(8)
F8 C27 C18 N3 86.7(5)
F7 C27 C18 N3 -146.6(4)
F9 C27 C18 N3 -32.7(5)
F8 C27 C18 C19 -94.1(5)
F7 C27 C18 C19 32.6(5)
F9 C27 C18 C19 146.5(4)
N3 C18 C19 C20 0.9(5)
C27' C18 C19 C20 -178.2(3)
C27 C18 C19 C20 -178.2(3)
C18 C19 C20 C21 2.1(5)
C18 C19 C20 C29 -175.9(3)
C19 C20 C21 C22 177.1(3)
C29 C20 C21 C22 -4.8(5)
C19 C20 C21 C26 -3.4(4)
C29 C20 C21 C26 174.7(3)
C26 C21 C22 C23 -2.0(5)
C20 C21 C22 C23 177.4(3)
C21 C22 C23 C24 0.8(5)
C22 C23 C24 C25 0.9(5)
C23 C24 C25 C26 -1.3(5)
C23 C24 C25 C28 179.2(3)
C18 N3 C26 C21 0.9(4)
C18 N3 C26 C25 -179.2(3)
C22 C21 C26 N3 -178.6(3)
C20 C21 C26 N3 1.9(4)
C22 C21 C26 C25 1.6(4)
C20 C21 C26 C25 -177.9(3)
C24 C25 C26 N3 -179.8(3)
C28 C25 C26 N3 -0.3(4)
C24 C25 C26 C21 0.1(5)
C28 C25 C26 C21 179.5(3)
C24 C25 C28 F10 116.2(3)
C26 C25 C28 F10 -63.2(4)
C24 C25 C28 F12 -121.7(4)
C26 C25 C28 F12 58.9(4)
C24 C25 C28 F11 -2.9(5)
C26 C25 C28 F11 177.7(3)
C19 C20 C29 O2 -10.6(4)
C21 C20 C29 O2 171.4(3)
C19 C20 C29 C30 108.1(3)
C21 C20 C29 C30 -69.9(4)
C31 N4 C30 C34 58.3(4)
C31 N4 C30 C29 -175.9(3)
O2 C29 C30 N4 -70.7(3)
C20 C29 C30 N4 168.1(3)
O2 C29 C30 C34 52.4(3)
C20 C29 C30 C34 -68.9(3)
C30 N4 C31 C32 -58.7(4)
N4 C31 C32 C33 57.5(4)
C31 C32 C33 C34 -56.9(4)
N4 C30 C34 C33 -56.9(4)
C29 C30 C34 C33 -179.4(3)
C32 C33 C34 C30 56.8(4)
O3 C35 C36 O5 151.9(3)
O4 C35 C36 O5 -27.8(4)
O3 C35 C36 C37 -85.9(4)
O4 C35 C36 C37 94.4(3)
O5 C36 C37 C42 48.2(4)
C35 C36 C37 C42 -71.4(4)
O5 C36 C37 C38 -132.4(3)
C35 C36 C37 C38 108.0(3)
C42 C37 C38 C39 -0.8(5)
C36 C37 C38 C39 179.8(3)
C37 C38 C39 C40 0.4(6)
C38 C39 C40 C41 0.4(6)
C39 C40 C41 C42 -0.8(6)
C40 C41 C42 C37 0.5(5)
C38 C37 C42 C41 0.3(5)
C36 C37 C42 C41 179.8(3)
O6 C43 C44 O8 -162.3(4)
O7 C43 C44 O8 17.3(6)
O6 C43 C44 C45 70.2(5)
O7 C43 C44 C45 -110.2(4)
O8 C44 C45 C50 70.9(5)
C43 C44 C45 C50 -159.8(4)
O8 C44 C45 C46 -109.3(4)
C43 C44 C45 C46 20.0(6)
C50 C45 C46 C47 -0.8(6)
C44 C45 C46 C47 179.4(4)
C45 C46 C47 C48 1.8(7)
C46 C47 C48 C49 -1.9(8)
C47 C48 C49 C50 1.0(8)
C46 C45 C50 C49 0.0(7)
C44 C45 C50 C49 179.8(4)
C48 C49 C50 C45 -0.1(7)

_cod_database_fobs_code 2241900
